data_7127315
loop_
_publ_author_name
'Kimura, Mari'
'Yoshida, Masaki'
'Fujii, Sho'
'Miura, Atsushi'
'Ueno, Kosei'
'Shigeta, Yasuhiro'
'Kobayashi, Atsushi'
'Kato, Masako'

_publ_section_title
;
 Liquid-liquid interface-promoted formation of a porous molecular crystal
 based on a luminescent platinum(II) complex.
;
_journal_issue 85
_journal_name_full 'Chemical communications (Cambridge, England)'
_journal_page_first 12989
_journal_page_last 12992
_journal_paper_doi 10.1039/d0cc04164e
_journal_volume 56
_journal_year 2020
_chemical_formula_moiety 'C19 H13 N3 O2 Pt, C2 H4'
_chemical_formula_sum 'C21 H17 N3 O2 Pt'
_chemical_formula_weight 538.47
_space_group_crystal_system trigonal
_space_group_IT_number 148
_space_group_name_Hall '-R 3'
_space_group_name_H-M_alt 'R -3 :H'
_atom_sites_solution_hydrogens geom
_atom_sites_solution_primary iterative
_audit_creation_date 2019-12-07
_audit_creation_method
;
Olex2 1.2
(compiled 2018.05.29 svn.r3508 for OlexSys, GUI svn.r5506)
;
_audit_update_record
;
2020-09-16 deposited with the CCDC.	2020-09-21 downloaded from the CCDC.
;
_cell_angle_alpha 90
_cell_angle_beta 90
_cell_angle_gamma 120
_cell_formula_units_Z 18
_cell_length_a 30.2541(5)
_cell_length_b 30.2541(5)
_cell_length_c 10.0134(2)
_cell_measurement_reflns_used 4676
_cell_measurement_temperature 100
_cell_measurement_theta_max 75.3640
_cell_measurement_theta_min 4.7040
_cell_volume 7937.4(2)
_computing_cell_refinement 'CrysAlisPro 1.171.39.45h (Rigaku OD, 2018)'
_computing_data_collection 'CrysAlisPro 1.171.39.45h (Rigaku OD, 2018)'
_computing_data_reduction 'CrysAlisPro 1.171.39.45h (Rigaku OD, 2018)'
_computing_molecular_graphics 'Olex2 (Dolomanov et al., 2009)'
_computing_publication_material 'Olex2 (Dolomanov et al., 2009)'
_computing_structure_refinement 'ShelXL (Sheldrick, 2015)'
_computing_structure_solution 'ShelXT (Sheldrick, 2015)'
_diffrn_ambient_temperature 100
_diffrn_detector 'CCD plate'
_diffrn_detector_type HyPix
_diffrn_measured_fraction_theta_full 0.990
_diffrn_measured_fraction_theta_max 0.956
_diffrn_measurement_details
;
List of Runs (angles in degrees, time in seconds):

  # Type    Start    End  Width  t~exp~   \w     \q     \k     \f   Frames
#--------------------------------------------------------------------------
  1  \w      8.00  71.00   0.50    2.95    --   42.80 -99.00-139.00  126
  2  \w     37.00 100.00   0.50    5.37    --  108.63 -99.00-139.00  126
  3  \w     44.00  71.00   0.50    5.37    --  108.63 -45.00-150.00   54
  4  \w     40.00  65.00   0.50    5.37    --  108.63 -30.00-120.00   50
  5  \w     37.00  63.00   0.50    5.37    --  108.63 -30.00 -90.00   52
  6  \w     38.00  64.00   0.50    5.37    --  108.63 -30.00 -30.00   52
  7  \w     36.00  61.00   0.50    5.37    --  108.63 -27.00 -16.00   50
  8  \w     34.00  59.00   0.50    5.37    --  108.63 -45.00 -30.00   50
  9  \w     37.00  62.00   0.50    5.37    --  108.63 -45.00 -90.00   50
 10  \w     30.00  66.00   0.50    5.37    --  108.63 -30.00-150.00   72
 11  \w     39.00  64.00   0.50    5.37    --  108.63 -30.00-180.00   50
 12  \w     34.00  75.00   0.50    5.37    --  108.63 -45.00  30.00   82
 13  \w     32.00  57.00   0.50    5.37    --  108.63 -30.00  60.00   50
 14  \w     83.00 117.00   0.50    2.95    --   42.80 125.00-180.00   68
 15  \w    -48.00 -19.00   0.50    5.37    --  -84.50  27.00-158.00   58
;
_diffrn_measurement_device 'four-circle diffractometer'
_diffrn_measurement_device_type 'XtaLAB Synergy, Single source at home/near, HyPix'
_diffrn_measurement_method '\w scans'
_diffrn_orient_matrix_type 'CrysAlisPro convention (1999,Acta A55,543-557)'
_diffrn_orient_matrix_UB_11 0.0552637000
_diffrn_orient_matrix_UB_12 0.0447845000
_diffrn_orient_matrix_UB_13 -0.0081943000
_diffrn_orient_matrix_UB_21 -0.0035008000
_diffrn_orient_matrix_UB_22 0.0143756000
_diffrn_orient_matrix_UB_23 0.1457351000
_diffrn_orient_matrix_UB_31 0.0197367000
_diffrn_orient_matrix_UB_32 -0.0352888000
_diffrn_orient_matrix_UB_33 0.0486662000
_diffrn_radiation_monochromator mirror
_diffrn_radiation_probe x-ray
_diffrn_radiation_type CuK\a
_diffrn_radiation_wavelength 1.54184
_diffrn_reflns_av_R_equivalents 0.0305
_diffrn_reflns_av_unetI/netI 0.0322
_diffrn_reflns_Laue_measured_fraction_full 0.990
_diffrn_reflns_Laue_measured_fraction_max 0.956
_diffrn_reflns_limit_h_max 36
_diffrn_reflns_limit_h_min -24
_diffrn_reflns_limit_k_max 17
_diffrn_reflns_limit_k_min -38
_diffrn_reflns_limit_l_max 12
_diffrn_reflns_limit_l_min -11
_diffrn_reflns_number 8283
_diffrn_reflns_point_group_measured_fraction_full 0.990
_diffrn_reflns_point_group_measured_fraction_max 0.956
_diffrn_reflns_theta_full 67.684
_diffrn_reflns_theta_max 75.677
_diffrn_reflns_theta_min 2.921
_diffrn_source 'micro-focus sealed X-ray tube'
_diffrn_source_type 'PhotonJet (Cu) X-ray Source'
_exptl_absorpt_coefficient_mu 15.064
_exptl_absorpt_correction_T_max 1.00000
_exptl_absorpt_correction_T_min 0.74610
_exptl_absorpt_correction_type multi-scan
_exptl_absorpt_process_details
;
CrysAlisPro 1.171.39.45h (Rigaku Oxford Diffraction, 2018)
Empirical absorption correction using spherical harmonics,
 implemented in SCALE3 ABSPACK scaling algorithm.
;
_exptl_crystal_colour orange
_exptl_crystal_colour_primary orange
_exptl_crystal_density_diffrn 2.028
_exptl_crystal_description needle
_exptl_crystal_F_000 4644
_exptl_crystal_size_max 0.05
_exptl_crystal_size_mid 0.001
_exptl_crystal_size_min 0.001
_refine_diff_density_max 0.944
_refine_diff_density_min -0.969
_refine_diff_density_rms 0.119
_refine_ls_extinction_method none
_refine_ls_goodness_of_fit_ref 1.079
_refine_ls_hydrogen_treatment constr
_refine_ls_matrix_type full
_refine_ls_number_parameters 244
_refine_ls_number_reflns 3517
_refine_ls_number_restraints 0
_refine_ls_restrained_S_all 1.079
_refine_ls_R_factor_all 0.0262
_refine_ls_R_factor_gt 0.0239
_refine_ls_shift/su_max 0.004
_refine_ls_shift/su_mean 0.000
_refine_ls_structure_factor_coef Fsqd
_refine_ls_weighting_details 'w=1/[\s^2^(Fo^2^)+(0.0308P)^2^+30.1977P] where P=(Fo^2^+2Fc^2^)/3'
_refine_ls_weighting_scheme calc
_refine_ls_wR_factor_gt 0.0625
_refine_ls_wR_factor_ref 0.0634
_reflns_Friedel_coverage 0.000
_reflns_number_gt 3269
_reflns_number_total 3517
_reflns_threshold_expression 'I > 2\s(I)'
_cod_data_source_file d0cc04164e2.cif
_cod_data_source_block 1P-cHex_100K
_cod_depositor_comments 'Adding full bibliography for 7127314--7127318.cif.'
_cod_original_cell_volume 7937.4(3)
_cod_original_sg_symbol_H-M 'R -3'
_cod_database_code 7127315
_shelx_shelxl_version_number 2018/3
_chemical_oxdiff_formula C19H13N3O2Pt
_shelx_space_group_comment
;
The symmetry employed for this shelxl refinement is uniquely defined
by the following loop, which should always be used as a source of
symmetry information in preference to the above space-group names.
They are only intended as comments.
;
_reflns_odcompleteness_completeness 99.17
_reflns_odcompleteness_iscentric 1
_reflns_odcompleteness_theta 66.97
_olex2_refinement_description
;
1. Fixed Uiso
 At 1.2 times of:
  All C(H) groups, All C(H,H) groups, All N(H) groups
2.a Secondary CH2 refined with riding coordinates:
 C20(H20A,H20B), C21(H21A,H21B)
2.b Aromatic/amide H refined with riding coordinates:
 N2(H2), C9(H9), C2(H2A), C10(H10), C5(H5), C17(H17), C14(H14), C12(H12),
 C16(H16), C15(H15), C11(H11), C3(H3), C4(H4)
;
_olex2_submission_special_instructions 'No special instructions were received'
_oxdiff_exptl_absorpt_empirical_details
;
Empirical correction (ABSPACK) includes:
- Absorption correction using spherical harmonics
- Frame scaling
;
_oxdiff_exptl_absorpt_empirical_full_max 1.856
_oxdiff_exptl_absorpt_empirical_full_min 0.693

loop_
_space_group_symop_operation_xyz
'x, y, z'
'-y, x-y, z'
'-x+y, -x, z'
'x+2/3, y+1/3, z+1/3'
'-y+2/3, x-y+1/3, z+1/3'
'-x+y+2/3, -x+1/3, z+1/3'
'x+1/3, y+2/3, z+2/3'
'-y+1/3, x-y+2/3, z+2/3'
'-x+y+1/3, -x+2/3, z+2/3'
'-x, -y, -z'
'y, -x+y, -z'
'x-y, x, -z'
'-x+2/3, -y+1/3, -z+1/3'
'y+2/3, -x+y+1/3, -z+1/3'
'x-y+2/3, x+1/3, -z+1/3'
'-x+1/3, -y+2/3, -z+2/3'
'y+1/3, -x+y+2/3, -z+2/3'
'x-y+1/3, x+2/3, -z+2/3'

loop_
_atom_site_label
_atom_site_type_symbol
_atom_site_fract_x
_atom_site_fract_y
_atom_site_fract_z
_atom_site_U_iso_or_equiv
_atom_site_adp_type
_atom_site_occupancy
_atom_site_site_symmetry_order
_atom_site_calc_flag
_atom_site_refinement_flags_posn
_atom_site_refinement_flags_adp
_atom_site_refinement_flags_occupancy
_atom_site_disorder_assembly
_atom_site_disorder_group
Pt1 Pt 0.65297(2) 0.67494(2) 0.54721(2) 0.02065(7) Uani 1 1 d . . . . .
O1 O 0.72330(9) 0.67636(10) 0.5406(3) 0.0234(5) Uani 1 1 d . . . . .
O2 O 0.75514(10) 0.62396(10) 0.5468(3) 0.0268(6) Uani 1 1 d . . . . .
N3 N 0.62794(12) 0.59862(12) 0.5448(3) 0.0229(6) Uani 1 1 d . . . . .
N1 N 0.68317(12) 0.75064(12) 0.5384(3) 0.0235(6) Uani 1 1 d . . . . .
C1 C 0.58846(14) 0.67955(15) 0.5506(4) 0.0247(7) Uani 1 1 d . . . . .
N2 N 0.67542(13) 0.81801(13) 0.4986(3) 0.0261(6) Uani 1 1 d . . . . .
H2 H 0.661541 0.836303 0.482962 0.031 Uiso 1 1 calc R . . . .
C9 C 0.77940(14) 0.79723(15) 0.5603(4) 0.0246(7) Uani 1 1 d . . . . .
H9 H 0.782649 0.768985 0.580517 0.030 Uiso 1 1 calc R . . . .
C6 C 0.59693(15) 0.72949(16) 0.5224(4) 0.0272(8) Uani 1 1 d . . . . .
C2 C 0.53807(15) 0.64321(16) 0.5806(4) 0.0282(8) Uani 1 1 d . . . . .
H2A H 0.530568 0.610482 0.604639 0.034 Uiso 1 1 calc R . . . .
C10 C 0.82138(15) 0.84550(15) 0.5514(4) 0.0284(8) Uani 1 1 d . . . . .
H10 H 0.853647 0.849869 0.566670 0.034 Uiso 1 1 calc R . . . .
C7 C 0.65083(15) 0.76722(15) 0.5159(4) 0.0238(7) Uani 1 1 d . . . . .
C5 C 0.55802(16) 0.74087(16) 0.5171(4) 0.0310(8) Uani 1 1 d . . . . .
H5 H 0.565210 0.773850 0.497323 0.037 Uiso 1 1 calc R . . . .
C19 C 0.71922(14) 0.63255(14) 0.5490(3) 0.0223(7) Uani 1 1 d . . . . .
C17 C 0.65656(16) 0.53809(15) 0.5591(4) 0.0287(8) Uani 1 1 d . . . . .
H17 H 0.683339 0.531615 0.569828 0.034 Uiso 1 1 calc R . . . .
C14 C 0.57988(15) 0.55985(16) 0.5275(4) 0.0317(9) Uani 1 1 d . . . . .
H14 H 0.553698 0.567022 0.513929 0.038 Uiso 1 1 calc R . . . .
C8 C 0.73185(14) 0.79268(14) 0.5376(4) 0.0233(7) Uani 1 1 d . . . . .
C13 C 0.72712(15) 0.83559(15) 0.5106(4) 0.0256(7) Uani 1 1 d . . . . .
C18 C 0.66596(14) 0.58808(14) 0.5551(3) 0.0229(7) Uani 1 1 d . . . . .
C12 C 0.76964(16) 0.88409(15) 0.4986(4) 0.0302(8) Uani 1 1 d . . . . .
H12 H 0.766538 0.912340 0.477264 0.036 Uiso 1 1 calc R . . . .
C16 C 0.60709(16) 0.49827(15) 0.5469(4) 0.0316(8) Uani 1 1 d . . . . .
H16 H 0.599686 0.464529 0.550221 0.038 Uiso 1 1 calc R . . . .
C15 C 0.56883(15) 0.51016(16) 0.5294(5) 0.0345(9) Uani 1 1 d . . . . .
H15 H 0.535234 0.484061 0.518958 0.041 Uiso 1 1 calc R . . . .
C11 C 0.81680(16) 0.88827(15) 0.5200(4) 0.0302(8) Uani 1 1 d . . . . .
H11 H 0.846112 0.920128 0.513321 0.036 Uiso 1 1 calc R . . . .
C3 C 0.49858(15) 0.65433(17) 0.5759(4) 0.0323(9) Uani 1 1 d . . . . .
H3 H 0.465407 0.629049 0.595971 0.039 Uiso 1 1 calc R . . . .
C4 C 0.50845(16) 0.70291(17) 0.5413(4) 0.0326(9) Uani 1 1 d . . . . .
H4 H 0.481823 0.709806 0.534585 0.039 Uiso 1 1 calc R . . . .
C20 C 0.9589(2) 1.0116(2) 0.7541(10) 0.077(2) Uani 1 1 d . . . . .
H20A H 0.955152 1.012597 0.850084 0.092 Uiso 1 1 calc R . . . .
H20B H 0.934202 1.018759 0.712447 0.092 Uiso 1 1 calc R . . . .
C21 C 0.9471(2) 0.9591(2) 0.7150(9) 0.072(2) Uani 1 1 d . . . . .
H21A H 0.942300 0.955463 0.619017 0.086 Uiso 1 1 calc R . . . .
H21B H 0.915311 0.934412 0.756762 0.086 Uiso 1 1 calc R . . . .

loop_
_atom_site_aniso_label
_atom_site_aniso_U_11
_atom_site_aniso_U_22
_atom_site_aniso_U_33
_atom_site_aniso_U_23
_atom_site_aniso_U_13
_atom_site_aniso_U_12
Pt1 0.01799(9) 0.02154(10) 0.02244(10) 0.00070(5) 0.00005(5) 0.00990(6)
O1 0.0150(11) 0.0225(13) 0.0314(13) -0.0011(10) 0.0019(10) 0.0083(10)
O2 0.0173(12) 0.0245(13) 0.0385(15) 0.0021(11) -0.0005(10) 0.0105(11)
N3 0.0199(15) 0.0198(14) 0.0232(15) 0.0002(11) 0.0015(11) 0.0054(12)
N1 0.0232(15) 0.0234(15) 0.0253(15) 0.0001(12) 0.0005(12) 0.0126(13)
C1 0.0207(17) 0.031(2) 0.0242(18) -0.0055(14) -0.0002(13) 0.0146(16)
N2 0.0267(16) 0.0265(16) 0.0307(16) -0.0039(12) -0.0028(13) 0.0176(14)
C9 0.0232(18) 0.0227(18) 0.0287(19) 0.0011(14) 0.0029(14) 0.0121(15)
C6 0.0287(19) 0.030(2) 0.0248(18) -0.0014(15) -0.0029(14) 0.0166(17)
C2 0.0247(19) 0.031(2) 0.0264(19) -0.0021(15) 0.0010(15) 0.0126(17)
C10 0.0246(19) 0.028(2) 0.034(2) -0.0011(15) -0.0002(15) 0.0137(16)
C7 0.0273(19) 0.0292(19) 0.0204(17) -0.0023(14) 0.0005(13) 0.0182(16)
C5 0.034(2) 0.030(2) 0.033(2) -0.0063(16) -0.0065(16) 0.0190(18)
C19 0.0213(17) 0.0215(17) 0.0202(17) 0.0003(13) 0.0008(13) 0.0077(14)
C17 0.028(2) 0.029(2) 0.030(2) 0.0075(15) 0.0028(15) 0.0141(16)
C14 0.0207(18) 0.031(2) 0.038(2) -0.0016(16) -0.0013(15) 0.0082(16)
C8 0.0251(18) 0.0242(18) 0.0222(17) -0.0009(13) 0.0015(13) 0.0134(15)
C13 0.0260(19) 0.0283(19) 0.0251(18) -0.0049(14) -0.0020(14) 0.0155(16)
C18 0.0238(18) 0.0256(18) 0.0179(16) 0.0031(13) 0.0010(13) 0.0113(15)
C12 0.034(2) 0.0235(19) 0.036(2) 0.0003(15) -0.0004(16) 0.0165(17)
C16 0.032(2) 0.0210(18) 0.035(2) 0.0024(15) 0.0031(16) 0.0081(16)
C15 0.0181(18) 0.027(2) 0.046(2) -0.0009(17) 0.0007(16) 0.0015(16)
C11 0.0275(19) 0.0212(18) 0.037(2) -0.0007(15) -0.0002(16) 0.0085(16)
C3 0.0216(19) 0.038(2) 0.030(2) -0.0032(16) 0.0009(15) 0.0103(17)
C4 0.0246(19) 0.042(2) 0.035(2) -0.0066(17) -0.0027(16) 0.0202(18)
C20 0.044(3) 0.049(3) 0.141(7) 0.012(4) 0.010(4) 0.025(3)
C21 0.035(3) 0.047(3) 0.126(6) 0.011(4) 0.003(3) 0.014(3)

loop_
_atom_type_symbol
_atom_type_description
_atom_type_scat_dispersion_real
_atom_type_scat_dispersion_imag
_atom_type_scat_source
C C 0.0181 0.0091 'International Tables Vol C Tables 4.2.6.8 and 6.1.1.4'
H H 0.0000 0.0000 'International Tables Vol C Tables 4.2.6.8 and 6.1.1.4'
N N 0.0311 0.0180 'International Tables Vol C Tables 4.2.6.8 and 6.1.1.4'
O O 0.0492 0.0322 'International Tables Vol C Tables 4.2.6.8 and 6.1.1.4'
Pt Pt -4.5932 6.9264 'International Tables Vol C Tables 4.2.6.8 and 6.1.1.4'

loop_
_geom_angle_atom_site_label_1
_geom_angle_atom_site_label_2
_geom_angle_atom_site_label_3
_geom_angle
_geom_angle_site_symmetry_1
_geom_angle_site_symmetry_3
_geom_angle_publ_flag
N3 Pt1 O1 79.76(11) . . ?
N1 Pt1 O1 95.55(12) . . ?
N1 Pt1 N3 174.42(13) . . ?
N1 Pt1 C1 79.98(15) . . ?
C1 Pt1 O1 175.49(13) . . ?
C1 Pt1 N3 104.66(14) . . ?
C19 O1 Pt1 113.9(2) . . ?
C14 N3 Pt1 128.0(3) . . ?
C18 N3 Pt1 113.0(2) . . ?
C18 N3 C14 118.9(3) . . ?
C7 N1 Pt1 116.2(3) . . ?
C7 N1 C8 107.4(3) . . ?
C8 N1 Pt1 136.1(3) . . ?
C6 C1 Pt1 113.6(3) . . ?
C2 C1 Pt1 131.3(3) . . ?
C2 C1 C6 115.0(4) . . ?
C7 N2 H2 126.2 . . ?
C7 N2 C13 107.6(3) . . ?
C13 N2 H2 126.2 . . ?
C10 C9 H9 121.5 . . ?
C10 C9 C8 116.9(3) . . ?
C8 C9 H9 121.5 . . ?
C1 C6 C7 112.2(3) . . ?
C5 C6 C1 123.1(4) . . ?
C5 C6 C7 124.3(4) . . ?
C1 C2 H2A 118.9 . . ?
C3 C2 C1 122.2(4) . . ?
C3 C2 H2A 118.9 . . ?
C9 C10 H10 119.1 . . ?
C9 C10 C11 121.9(4) . . ?
C11 C10 H10 119.1 . . ?
N1 C7 N2 111.4(3) . . ?
N1 C7 C6 116.6(3) . . ?
N2 C7 C6 131.9(3) . . ?
C6 C5 H5 120.3 . . ?
C4 C5 C6 119.5(4) . . ?
C4 C5 H5 120.3 . . ?
O1 C19 C18 116.1(3) . . ?
O2 C19 O1 125.5(3) . . ?
O2 C19 C18 118.4(3) . . ?
C18 C17 H17 120.4 . . ?
C16 C17 H17 120.4 . . ?
C16 C17 C18 119.3(4) . . ?
N3 C14 H14 119.3 . . ?
N3 C14 C15 121.3(4) . . ?
C15 C14 H14 119.3 . . ?
N1 C8 C9 131.4(3) . . ?
N1 C8 C13 107.3(3) . . ?
C9 C8 C13 121.2(4) . . ?
N2 C13 C8 106.3(3) . . ?
N2 C13 C12 132.1(4) . . ?
C12 C13 C8 121.7(4) . . ?
N3 C18 C19 116.6(3) . . ?
N3 C18 C17 121.7(4) . . ?
C17 C18 C19 121.4(3) . . ?
C13 C12 H12 121.6 . . ?
C11 C12 C13 116.8(4) . . ?
C11 C12 H12 121.6 . . ?
C17 C16 H16 121.1 . . ?
C17 C16 C15 117.9(4) . . ?
C15 C16 H16 121.1 . . ?
C14 C15 C16 120.7(4) . . ?
C14 C15 H15 119.6 . . ?
C16 C15 H15 119.6 . . ?
C10 C11 H11 119.3 . . ?
C12 C11 C10 121.5(4) . . ?
C12 C11 H11 119.3 . . ?
C2 C3 H3 119.8 . . ?
C4 C3 C2 120.5(4) . . ?
C4 C3 H3 119.8 . . ?
C5 C4 C3 119.6(4) . . ?
C5 C4 H4 120.2 . . ?
C3 C4 H4 120.2 . . ?
H20A C20 H20B 107.7 . . ?
C21 C20 H20A 108.9 . . ?
C21 C20 H20A 108.9 3_675 . ?
C21 C20 H20B 108.9 3_675 . ?
C21 C20 H20B 108.9 . . ?
C21 C20 C21 113.5(7) . 3_675 ?
C20 C21 C20 113.4(7) . 2_765 ?
C20 C21 H21A 108.9 . . ?
C20 C21 H21A 108.9 2_765 . ?
C20 C21 H21B 108.9 . . ?
C20 C21 H21B 108.9 2_765 . ?
H21A C21 H21B 107.7 . . ?

loop_
_geom_bond_atom_site_label_1
_geom_bond_atom_site_label_2
_geom_bond_distance
_geom_bond_site_symmetry_2
_geom_bond_publ_flag
Pt1 O1 2.107(2) . ?
Pt1 N3 2.039(3) . ?
Pt1 N1 1.999(3) . ?
Pt1 C1 2.025(4) . ?
O1 C19 1.271(5) . ?
O2 C19 1.237(5) . ?
N3 C14 1.347(5) . ?
N3 C18 1.342(5) . ?
N1 C7 1.323(5) . ?
N1 C8 1.383(5) . ?
C1 C6 1.429(6) . ?
C1 C2 1.396(6) . ?
N2 H2 0.8600 . ?
N2 C7 1.342(5) . ?
N2 C13 1.383(5) . ?
C9 H9 0.9300 . ?
C9 C10 1.378(6) . ?
C9 C8 1.394(5) . ?
C6 C7 1.451(6) . ?
C6 C5 1.383(6) . ?
C2 H2A 0.9300 . ?
C2 C3 1.395(6) . ?
C10 H10 0.9300 . ?
C10 C11 1.404(6) . ?
C5 H5 0.9300 . ?
C5 C4 1.380(6) . ?
C19 C18 1.497(5) . ?
C17 H17 0.9300 . ?
C17 C18 1.393(6) . ?
C17 C16 1.379(6) . ?
C14 H14 0.9300 . ?
C14 C15 1.367(6) . ?
C8 C13 1.402(5) . ?
C13 C12 1.391(6) . ?
C12 H12 0.9300 . ?
C12 C11 1.385(6) . ?
C16 H16 0.9300 . ?
C16 C15 1.384(6) . ?
C15 H15 0.9300 . ?
C11 H11 0.9300 . ?
C3 H3 0.9300 . ?
C3 C4 1.389(7) . ?
C4 H4 0.9300 . ?
C20 H20A 0.9700 . ?
C20 H20B 0.9700 . ?
C20 C21 1.513(9) 3_675 ?
C20 C21 1.495(9) . ?
C21 H21A 0.9700 . ?
C21 H21B 0.9700 . ?
